data_4025917
loop_
_publ_author_name
'Fedor Valach'
'Miroslav Tokar\<c\'ik'
'Thierry Maris'
'David J. Watkin'
'Keith Prout'

_publ_section_title
;
 Bond-valence approach to the copper-copper and copper-nitrogen bonding in
 binuclear copper(II) complexes: Structure of
 tetrakis(2-iodobenzoato)bis(caffeine)dicopper(II) at 210 K
;
_journal_name_full 'Journal of Organometallic Chemistry'
_journal_page_first 166
_journal_page_last 171
_journal_paper_doi 10.1016/S0022-328X(00)00888-3
_journal_volume 622
_journal_year 2001
_chemical_formula_moiety 'C44 H36 Cu2 I4 N8 O12'
_chemical_formula_sum 'C45 H36 I4 N8 O12 U2'
_chemical_formula_weight 1503
_space_group_IT_number 14
_symmetry_cell_setting monoclinic
_symmetry_space_group_name_Hall '-P 2yn'
_symmetry_space_group_name_H-M 'P 1 21/n 1'
_cell_angle_alpha 90
_cell_angle_beta 116.394(1)
_cell_angle_gamma 90
_cell_formula_units_Z 2
_cell_length_a 13.6090(4)
_cell_length_b 13.5900(2)
_cell_length_c 14.5370(4)
_cell_measurement_temperature 210
_cell_volume 2408.30(11)
_diffrn_ambient_temperature 210
_diffrn_measurement_device 'Enraf-Nonius DIP2020'
_diffrn_radiation_monochromator Graphite
_diffrn_radiation_type 'MO KA'
_diffrn_radiation_wavelength 0.7107
_diffrn_reflns_av_R_equivalents 0.04
_diffrn_reflns_limit_h_max 17
_diffrn_reflns_limit_h_min 0
_diffrn_reflns_limit_k_max 16
_diffrn_reflns_limit_k_min 0
_diffrn_reflns_limit_l_max 16
_diffrn_reflns_limit_l_min 0
_diffrn_reflns_number 20059
_diffrn_reflns_theta_max 26.57
_diffrn_reflns_theta_min 0
_exptl_crystal_colour green
_exptl_crystal_density_diffrn 2.0735
_exptl_crystal_description block
_exptl_crystal_F_000 721
_exptl_crystal_size_max 0.3
_exptl_crystal_size_mid 0.2
_exptl_crystal_size_min 0.2
_refine_diff_density_max 1.37
_refine_diff_density_min -1.17
_refine_ls_extinction_coef 3(5)
_refine_ls_extinction_method 'larson 1970'
_refine_ls_goodness_of_fit_ref 1.044
_refine_ls_number_parameters 317
_refine_ls_number_reflns 4921
_refine_ls_R_factor_gt 0.0533
_refine_ls_shift/esd_max 0.002
_refine_ls_structure_factor_coef F
_refine_ls_wR_factor_ref 0.0389
_reflns_number_gt 4921
_reflns_number_total 4972
_reflns_threshold_expression >3.00(i)
_cod_data_source_file deposit.CIF
_cod_data_source_block FOB210K
_cod_original_cell_volume 2408.3(1)
_cod_original_sg_symbol_H-M P21/n
_cod_original_formula_sum 'C44 H36 N8 O12 CU2 I4'
_cod_database_code 4025917

loop_
_symmetry_equiv_pos_as_xyz
X,Y,Z
-X+1/2,Y+1/2,-Z+1/2
-X,-Y,-Z
X+1/2,-Y+1/2,Z+1/2

loop_
_atom_site_label
_atom_site_fract_x
_atom_site_fract_y
_atom_site_fract_z
_atom_site_U_iso_or_equiv
_atom_site_adp_type
_atom_site_type_symbol
Cu1 1.09927(3) -0.04325(3) 0.03204(3) 0.0127(2) Uani Cu
I2 1.01551(2) -0.18265(2) 0.29532(2) 0.03133(17) Uani I
I3 0.67897(2) -0.13413(2) -0.32612(2) 0.03253(17) Uani I
O4 1.0199(2) -0.15057(1) 0.0598(2) 0.0228(13) Uani O
O6 0.8558(2) -0.0800(2) 0.0097(2) 0.0243(13) Uani O
O13 1.0430(2) -0.0913(2) -0.11009(1) 0.0223(13) Uani O
O15 0.8806(2) -0.0171(2) -0.16278(1) 0.0223(12) Uani O
O25 1.4923(2) -0.1092(2) -0.0577(2) 0.0356(16) Uani O
O28 1.6417(2) -0.1633(2) 0.2875(2) 0.0293(15) Uani O
N23 1.3755(2) -0.1079(2) 0.0146(2) 0.0183(14) Uani N
N26 1.5651(2) -0.1373(2) 0.1141(2) 0.0227(15) Uani N
N31 1.2693(2) -0.1043(2) 0.1133(2) 0.0180(14) Uani N
N33 1.4110(2) -0.1309(2) 0.2671(2) 0.0202(15) Uani N
C5 0.9223(3) -0.1488(3) 0.0461(2) 0.0163(16) Uani C
C7 0.8817(3) -0.2421(3) 0.0726(3) 0.0182(16) Uani C
C8 0.8056(3) -0.2998(3) -0.0062(3) 0.0200(16) Uani C
C9 0.7743(3) -0.3903(3) 0.0150(3) 0.0247(19) Uani C
C10 0.8157(3) -0.4245(3) 0.1151(3) 0.0289(19) Uani C
C11 0.8875(3) -0.3658(3) 0.1952(3) 0.0251(19) Uani C
C12 0.9196(3) -0.2754(3) 0.1730(3) 0.0191(16) Uani C
C14 0.9491(3) -0.0672(2) -0.1775(3) 0.0178(16) Uani C
C16 0.9202(3) -0.0990(3) -0.2853(3) 0.0176(16) Uani C
C17 0.8145(3) -0.1247(3) -0.3581(3) 0.0193(17) Uani C
C18 0.7946(3) -0.1491(3) -0.4580(3) 0.0243(19) Uani C
C19 0.8786(4) -0.1456(3) -0.4866(3) 0.0309(19) Uani C
C20 0.9834(4) -0.1208(3) -0.4155(3) 0.0347(2) Uani C
C21 1.0040(3) -0.0988(3) -0.3160(3) 0.0263(19) Uani C
C22 1.2793(3) -0.1006(3) -0.0858(3) 0.0273(2) Uani C
C24 1.4779(3) -0.1168(3) 0.0182(3) 0.0209(17) Uani C
C27 1.5605(3) -0.1454(3) 0.2078(3) 0.0194(17) Uani C
C29 1.4518(3) -0.1289(3) 0.1959(3) 0.0187(16) Uani C
C30 1.3641(3) -0.1128(2) 0.1027(3) 0.0165(16) Uani C
C32 1.3032(3) -0.1157(3) 0.2144(3) 0.0217(17) Uani C
C34 1.4747(3) -0.1401(4) 0.3784(3) 0.0328(2) Uani C
C35 1.6716(3) -0.1580(4) 0.1153(4) 0.0365(2) Uani C
H81 0.7734 -0.275 -0.0796 0.06 Uiso H
H91 0.7206 -0.4324 -0.0424 0.06 Uiso H
H101 0.7937 -0.4918 0.1296 0.06 Uiso H
H111 0.9172 -0.3885 0.269 0.06 Uiso H
H181 0.7182 -0.1685 -0.5098 0.06 Uiso H
H191 0.864 -0.1628 -0.5593 0.06 Uiso H
H201 1.0444 -0.1191 -0.4364 0.06 Uiso H
H211 1.0806 -0.0782 -0.2656 0.06 Uiso H
H221 1.2865 -0.0407 -0.1238 0.06 Uiso H
H222 1.2738 -0.1603 -0.1275 0.06 Uiso H
H223 1.211 -0.0935 -0.0766 0.06 Uiso H
H321 1.2518 -0.1139 0.2476 0.06 Uiso H
H341 1.4256 -0.1397 0.4129 0.06 Uiso H
H342 1.5179 -0.2035 0.396 0.06 Uiso H
H343 1.5284 -0.0839 0.4062 0.06 Uiso H
H351 1.6677 -0.15 0.0458 0.06 Uiso H
H352 1.7289 -0.1114 0.1645 0.06 Uiso H
H353 1.6953 -0.2273 0.1402 0.06 Uiso H

loop_
_atom_site_aniso_label
_atom_site_aniso_U_11
_atom_site_aniso_U_22
_atom_site_aniso_U_33
_atom_site_aniso_U_12
_atom_site_aniso_U_13
_atom_site_aniso_U_23
_atom_site_aniso_type_symbol
Cu1 0.0096(2) 0.0164(2) 0.0120(2) 0.0007(1) 0.0024(1) 0.0006(1) Cu
I2 0.0358(2) 0.0405(2) 0.0177(1) -0.0130(1) 0.0058(1) -0.0048(1) I
I3 0.0217(1) 0.0379(2) 0.0380(2) -0.0104(1) 0.0096(1) -0.0107(1) I
O4 0.0155(12) 0.0221(13) 0.0308(14) 0.003(1) 0.0083(11) 0.009(1) O
O6 0.0160(12) 0.0213(13) 0.0356(14) 0.004(1) 0.0107(11) 0.0102(11) O
O13 0.0185(12) 0.0350(15) 0.0134(11) 0.0054(11) 0.002(1) -0.002(1) O
O15 0.0163(12) 0.0359(15) 0.0148(11) 0.004(1) 0.0016(9) -0.008(1) O
O25 0.0267(14) 0.053(2) 0.0271(15) -0.0008(13) 0.0170(12) -0.0049(13) O
O28 0.0146(12) 0.0473(18) 0.0260(14) 0.0044(11) 0.0016(11) -0.0001(12) O
N23 0.0166(14) 0.0247(16) 0.0137(13) 0.0010(11) 0.0033(11) -0.0031(11) N
N26 0.0139(14) 0.0303(17) 0.0241(16) 0.0016(12) 0.0073(12) -0.0028(13) N
N31 0.0128(13) 0.0237(16) 0.0176(14) 0.0057(11) 0.0049(11) 0.0025(11) N
N33 0.0156(14) 0.0304(17) 0.0148(14) 0.0036(12) 0.0035(11) 0.0034(12) N
C5 0.0179(16) 0.0206(17) 0.0104(14) -0.0028(13) 0.0029(12) -0.0029(12) C
C7 0.0150(15) 0.0188(17) 0.0210(16) 0.0023(12) 0.0078(13) 0.0031(13) C
C8 0.0154(15) 0.0239(19) 0.0209(16) -0.0027(13) 0.0048(13) -0.0017(14) C
C9 0.0237(18) 0.0216(19) 0.0288(19) -0.0063(14) 0.0066(15) -0.0017(15) C
C10 0.033(2) 0.0189(19) 0.035(2) -0.0063(15) 0.0138(17) 0.0025(16) C
C11 0.0299(19) 0.0228(19) 0.0226(18) -0.0023(15) 0.0094(16) 0.0043(15) C
C12 0.0150(15) 0.0240(18) 0.0184(16) -0.0019(13) 0.0051(13) -0.0037(13) C
C14 0.0184(16) 0.0160(16) 0.0191(16) -0.0040(12) 0.0081(13) -0.0014(12) C
C16 0.0210(17) 0.0166(17) 0.0152(15) 0.0023(13) 0.0033(13) -0.0002(13) C
C17 0.0216(17) 0.0174(17) 0.0189(16) 0.0014(13) 0.0049(14) -0.0002(13) C
C18 0.033(2) 0.024(2) 0.0159(17) 0.0017(16) -0.0017(15) -0.0033(14) C
C19 0.047(2) 0.032(2) 0.0138(17) 0.0086(18) 0.0093(17) -0.0034(15) C
C20 0.037(2) 0.039(2) 0.028(2) 0.0075(18) 0.0176(18) -0.0005(17) C
C21 0.0261(19) 0.032(2) 0.0208(17) 0.0027(15) 0.0107(15) -0.0038(15) C
C22 0.0191(18) 0.048(3) 0.0147(17) 0.0051(16) 0.0004(14) 0.0016(16) C
C24 0.0178(16) 0.0229(18) 0.0221(17) -0.0034(13) 0.0088(14) -0.0053(13) C
C27 0.0159(16) 0.0212(18) 0.0211(17) -0.0013(13) 0.0042(14) -0.0035(14) C
C29 0.0136(15) 0.0245(18) 0.0182(16) 0.0009(13) 0.0037(13) -0.0002(13) C
C30 0.0160(15) 0.0154(17) 0.0182(16) 0.0005(12) 0.0068(13) 0.0013(12) C
C32 0.0167(16) 0.0238(19) 0.0247(18) 0.0060(13) 0.0094(14) 0.0034(14) C
C34 0.026(2) 0.053(3) 0.0195(19) 0.0052(18) 0.0075(16) 0.0076(18) C
C35 0.0184(18) 0.048(3) 0.043(2) 0.0058(17) 0.0156(17) -0.002(2) C

loop_
_geom_angle_atom_site_label_1
_geom_angle_atom_site_label_2
_geom_angle_atom_site_label_3
_geom_angle_site_symmetry_1
_geom_angle
O4 CU1 O13 . 88.65(11)
O4 CU1 N31 . 98.66(11)
CU1 CU1 O4 3_755 80.60(8)
O4 CU1 O6 . 166.19(12)
O4 CU1 O15 . 87.95(11)
O13 CU1 N31 . 105.04(11)
CU1 CU1 O13 3_755 85.40(9)
O6 CU1 O13 3_755 89.31(11)
O13 CU1 O15 . 166.19(12)
CU1 CU1 N31 3_755 169.54(7)
O6 CU1 N31 3_755 95.06(11)
O15 CU1 N31 3_755 88.71(11)
CU1 CU1 O6 3_755 85.62(9)
CU1 CU1 O15 3_755 80.84(8)
O6 CU1 O15 3_755 90.81(11)
CU1 O4 C5 . 126.5(3)
CU1 O6 C5 3_755 120.2(3)
CU1 O13 C14 . 121.1(3)
CU1 O15 C14 3_755 126.7(3)
C22 N23 C24 . 119.0(3)
C22 N23 C30 . 121.0(3)
C24 N23 C30 . 119.9(3)
C24 N26 C27 . 127.0(3)
C24 N26 C35 . 116.4(3)
C27 N26 C35 . 116.5(3)
CU1 N31 C30 . 140.9(2)
CU1 N31 C32 . 113.1(3)
C30 N31 C32 . 103.4(3)
C29 N33 C32 . 105.9(3)
C29 N33 C34 . 126.5(3)
C32 N33 C34 . 127.4(3)
O4 C5 O6 . 127.0(4)
O4 C5 C7 . 115.4(3)
O6 C5 C7 . 117.6(4)
C5 C7 C8 . 119.2(3)
C5 C7 C12 . 122.5(3)
C8 C7 C12 . 118.2(4)
C7 C8 C9 . 120.5(4)
C8 C9 C10 . 120.7(4)
C9 C10 C11 . 119.5(4)
C10 C11 C12 . 119.3(4)
I2 C12 C7 . 119.7(3)
I2 C12 C11 . 118.5(3)
C7 C12 C11 . 121.6(4)
O13 C14 O15 . 125.8(4)
O13 C14 C16 . 116.2(4)
O15 C14 C16 . 117.9(4)
C14 C16 C17 . 124.5(4)
C14 C16 C21 . 117.5(4)
C17 C16 C21 . 118.0(4)
I3 C17 C16 . 123.9(3)
I3 C17 C18 . 115.7(3)
C16 C17 C18 . 120.4(4)
C17 C18 C19 . 120.2(4)
C18 C19 C20 . 120.1(4)
C19 C20 C21 . 119.9(5)
C16 C21 C20 . 121.4(4)
O25 C24 N23 . 122.0(4)
O25 C24 N26 . 121.1(4)
N23 C24 N26 . 116.8(3)
O28 C27 N26 . 121.9(4)
O28 C27 C29 . 126.8(4)
N26 C27 C29 . 111.3(3)
N33 C29 C27 . 130.4(4)
N33 C29 C30 . 106.4(4)
C27 C29 C30 . 123.1(4)
N23 C30 N31 . 127.6(3)
N23 C30 C29 . 121.8(4)
N31 C30 C29 . 110.7(4)
N31 C32 N33 . 113.7(4)
C7 C8 H81 . 119.55
C9 C8 H81 . 119.94
C8 C9 H91 . 120.21
C10 C9 H91 . 119.05
C9 C10 H101 . 120.08
C11 C10 H101 . 120.4
C10 C11 H111 . 120.89
C12 C11 H111 . 119.82
C17 C18 H181 . 119.83
C19 C18 H181 . 120.01
C18 C19 H191 . 120.15
C20 C19 H191 . 119.75
C19 C20 H201 . 119.84
C21 C20 H201 . 120.21
C16 C21 H211 . 119.6
C20 C21 H211 . 118.92
N23 C22 H221 . 109.69
N23 C22 H222 . 110.04
N23 C22 H223 . 110.15
H221 C22 H222 . 108.8
H221 C22 H223 . 108.43
H222 C22 H223 . 109.7
N31 C32 H321 . 123.15
N33 C32 H321 . 123.13
N33 C34 H341 . 110.83
N33 C34 H342 . 110.2
N33 C34 H343 . 110.25
H341 C34 H342 . 108.77
H341 C34 H343 . 108.79
H342 C34 H343 . 107.93
N26 C35 H351 . 111.13
N26 C35 H352 . 109.55
N26 C35 H353 . 109.84
H351 C35 H352 . 109.03
H351 C35 H353 . 109.32
H352 C35 H353 . 107.91

loop_
_geom_bond_atom_site_label_1
_geom_bond_atom_site_label_2
_geom_bond_site_symmetry_2
_geom_bond_distance
I2 C12 . 2.095(4)
I3 C17 . 2.097(5)
Cu1 O4 . 1.961(3)
Cu1 O13 . 1.969(2)
Cu1 N31 . 2.238(3)
Cu1 Cu1 3_755 2.7041(6)
Cu1 O6 3_755 1.969(3)
Cu1 O15 3_755 1.974(3)
O4 C5 . 1.253(5)
O6 C5 . 1.244(5)
O13 C14 . 1.260(5)
O15 C14 . 1.247(5)
O25 C24 . 1.208(5)
O28 C27 . 1.218(5)
N23 C22 . 1.468(5)
N23 C24 . 1.376(5)
N23 C30 . 1.358(5)
N26 C24 . 1.399(5)
N26 C27 . 1.395(5)
N26 C35 . 1.469(6)
N31 C30 . 1.371(5)
N31 C32 . 1.339(5)
N33 C29 . 1.375(5)
N33 C32 . 1.335(5)
N33 C34 . 1.462(5)
C5 C7 . 1.500(6)
C7 C8 . 1.395(6)
C7 C12 . 1.390(6)
C8 C9 . 1.380(6)
C9 C10 . 1.386(6)
C10 C11 . 1.391(6)
C11 C12 . 1.389(6)
C14 C16 . 1.500(6)
C16 C17 . 1.399(6)
C16 C21 . 1.397(6)
C17 C18 . 1.394(6)
C18 C19 . 1.380(7)
C19 C20 . 1.380(7)
C20 C21 . 1.378(6)
C27 C29 . 1.429(6)
C29 C30 . 1.368(6)
C8 H81 . 1.0141
C9 H91 . 1.0077
C10 H101 . 1.0133
C11 H111 . 1.0119
C18 H181 . 1.0107
C19 H191 . 1.0121
C20 H201 . 1.0031
C21 H211 . 1.0113
C22 H221 . 1.0127
C22 H222 . 0.9955
C22 H223 . 1.0008
C32 H321 . 1.0114
C34 H341 . 0.998
C34 H342 . 1.0098
C34 H343 . 1.009
C35 H351 . 0.9938
C35 H352 . 1.0123
C35 H353 . 1.0091

loop_
_geom_contact_atom_site_label_1
_geom_contact_atom_site_label_2
_geom_contact_site_symmetry_2
_geom_contact_distance
I2 O4 . 3.478(3)
I2 C21 3_755 3.855(4)
I2 O25 4_445 3.642(3)
I2 C8 4_545 3.720(4)
I2 C9 4_545 3.686(4)
I3 C32 3_755 3.725(4)
I3 O4 4_444 3.579(3)
I3 O15 . 3.147(3)
I3 C32 4_444 3.725(4)
I3 C12 4_444 3.732(4)
I2 H91 4_545 3.1537
I2 H81 4_545 3.2064
CU1 N23 . 3.977(3)
CU1 C22 . 3.644(4)
CU1 H223 . 2.7217
O4 I2 . 3.478(3)
O4 I3 4_545 3.579(3)
O13 C22 . 3.078(5)
O15 I3 . 3.147(3)
O25 C24 3_855 3.118(5)
O25 C11 4_544 3.240(5)
O25 I2 4_544 3.642(3)
O28 C34 . 3.111(5)
O28 C18 1_656 3.348(5)
O28 N33 . 3.051(4)
O6 H223 3_755 2.8492
O13 H211 . 2.5362
O13 H223 . 2.1155
O13 H342 4_444 2.8157
O15 H321 3_755 2.4415
O25 H111 4_544 2.259
O25 H221 . 2.691
O25 H222 . 2.7697
O25 H351 . 2.253
O28 H181 1_656 2.6541
O28 H191 1_656 2.8499
O28 H342 . 2.8262
O28 H352 . 2.6437
O28 H353 . 2.6949
O28 H101 2_755 2.5914
N23 CU1 . 3.977(3)
N23 C19 4_545 3.350(5)
N26 C20 4_545 3.436(5)
N33 O28 . 3.051(4)
N31 H223 . 2.5149
C5 C14 3_755 3.515(5)
C7 C35 1_455 3.383(7)
C8 I2 4_444 3.720(4)
C8 C34 4_444 3.494(6)
C9 I2 4_444 3.686(4)
C11 O25 4_445 3.240(5)
C12 C35 1_455 3.482(7)
C12 I3 4_545 3.732(4)
C14 C5 3_755 3.515(5)
C18 O28 1_454 3.348(5)
C18 C30 4_444 3.377(5)
C19 C24 4_444 3.489(6)
C19 C30 4_444 3.568(5)
C19 N23 4_444 3.350(5)
C20 N26 4_444 3.436(5)
C20 C27 4_444 3.569(6)
C21 C27 4_444 3.544(6)
C21 I2 3_755 3.855(4)
C22 O13 . 3.078(5)
C22 CU1 . 3.644(4)
C24 O25 3_855 3.118(5)
C24 C24 3_855 3.317(6)
C24 C19 4_545 3.489(6)
C27 C21 4_545 3.544(6)
C27 C20 4_545 3.569(6)
C30 C18 4_545 3.377(5)
C30 C19 4_545 3.568(5)
C32 I3 3_755 3.725(4)
C32 I3 4_545 3.725(4)
C34 C8 4_545 3.494(6)
C34 O28 . 3.111(5)
C35 C7 1_655 3.383(7)
C35 C12 1_655 3.482(7)
C7 H341 4_444 3.0919
C7 H351 1_455 3.0317
C8 H341 4_444 2.5365
C8 H351 1_455 3.0821
C9 H341 4_444 3.0538
C11 H353 1_455 3.0273
C12 H353 1_455 2.9459
C17 H91 2_654 2.9216
C18 H101 2_654 3.0938
C18 H91 2_654 2.9524
C22 H211 . 2.82
C22 H352 3_855 3.0836
C34 H181 1_656 2.9972
C35 H221 3_855 2.7513
H81 I2 4_444 3.2064
H81 H341 4_444 2.418
H91 C17 2_644 2.9216
H91 C18 2_644 2.9524
H91 I2 4_444 3.1537
H101 O28 2_745 2.5914
H101 C18 2_644 3.0938
H111 O25 4_445 2.259
H181 O28 1_454 2.6541
H181 C34 1_454 2.9972
H181 H342 1_454 2.4926
H181 H343 1_454 2.5847
H191 O28 1_454 2.8499
H211 O13 . 2.5362
H211 C22 . 2.82
H211 H223 . 2.5311
H221 O25 . 2.691
H221 C35 3_855 2.7513
H221 H352 3_855 2.1346
H222 O25 . 2.7697
H223 CU1 . 2.7217
H223 O13 . 2.1155
H223 N31 . 2.5149
H223 H211 . 2.5311
H223 O6 3_755 2.8492
H321 H341 . 2.5374
H321 O15 3_755 2.4415
H341 H321 . 2.5374
H341 C7 4_545 3.0919
H341 C8 4_545 2.5365
H341 C9 4_545 3.0538
H341 H81 4_545 2.418
H342 O28 . 2.8262
H342 H181 1_656 2.4926
H342 O13 4_545 2.8157
H343 H181 1_656 2.5847
H351 O25 . 2.253
H351 C7 1_655 3.0317
H351 C8 1_655 3.0821
H352 O28 . 2.6437
H352 C22 3_855 3.0836
H352 H221 3_855 2.1346
H353 O28 . 2.6949
H353 C11 1_655 3.0273
H353 C12 1_655 2.9459

loop_
_geom_torsion_atom_site_label_1
_geom_torsion_atom_site_label_2
_geom_torsion_atom_site_label_3
_geom_torsion_atom_site_label_4
_geom_torsion_site_symmetry_1
_geom_torsion
O13 CU1 O4 C5 . -87.4(3)
N31 CU1 O4 C5 . 167.6(3)
CU1 CU1 O4 C5 3_755 -1.8(3)
O15 CU1 O4 C5 3_755 79.2(3)
O4 CU1 O13 C14 . 83.6(3)
N31 CU1 O13 C14 . -177.8(3)
CU1 CU1 O13 C14 3_755 2.9(3)
O6 CU1 O13 C14 3_755 -82.7(3)
O4 CU1 N31 C30 . 139.8(3)
O4 CU1 N31 C32 . -62.6(3)
O13 CU1 N31 C30 . 48.8(4)
O13 CU1 N31 C32 . -153.5(3)
O6 CU1 N31 C30 3_755 -41.8(3)
O6 CU1 N31 C32 3_755 115.8(3)
O15 CU1 N31 C30 3_755 -132.5(3)
O15 CU1 N31 C32 3_755 25.1(3)
O4 CU1 CU1 O6 . 0.95(10)
O4 CU1 CU1 O15 . -90.57(11)
O4 CU1 CU1 O4 . 180.0(1)
O4 CU1 CU1 O13 . 90.61(11)
O13 CU1 CU1 O6 . 90.34(11)
O13 CU1 CU1 O15 . -1.18(12)
O13 CU1 CU1 O4 . -90.61(11)
O13 CU1 CU1 O13 . 180.00(12)
O6 CU1 CU1 O6 3_755 -180.00(11)
O6 CU1 CU1 O15 3_755 88.47(11)
O15 CU1 CU1 O6 3_755 -88.47(11)
O15 CU1 CU1 O15 3_755 180.0(6)
O13 CU1 O6 C5 . 85.9(3)
N31 CU1 O6 C5 . -169.0(2)
O4 CU1 O15 C14 . -80.7(3)
N31 CU1 O15 C14 . -179.4(3)
CU1 O4 C5 O6 . 2.2(5)
CU1 O4 C5 C7 . 179.2(2)
CU1 O6 C5 O4 3_755 -0.7(5)
CU1 O6 C5 C7 3_755 -177.7(2)
CU1 O13 C14 O15 . -4.1(5)
CU1 O13 C14 C16 . 173.4(2)
CU1 O15 C14 O13 3_755 2.6(5)
CU1 O15 C14 C16 3_755 -174.9(2)
C22 N23 C24 O25 . 7.4(6)
C22 N23 C24 N26 . -171.3(3)
C30 N23 C24 O25 . -177.2(3)
C30 N23 C24 N26 . 4.2(5)
C22 N23 C30 N31 . -5.5(5)
C22 N23 C30 C29 . 173.7(3)
C24 N23 C30 N31 . 179.2(3)
C24 N23 C30 C29 . -1.6(5)
C27 N26 C24 O25 . 178.2(4)
C27 N26 C24 N23 . -3.1(5)
C35 N26 C24 O25 . -5.5(6)
C35 N26 C24 N23 . 173.1(4)
C24 N26 C27 O28 . -179.8(4)
C24 N26 C27 C29 . -0.5(5)
C35 N26 C27 O28 . 4.0(6)
C35 N26 C27 C29 . -176.8(4)
CU1 N31 C30 N23 . -21.8(5)
CU1 N31 C30 C29 . 159.0(3)
C32 N31 C30 N23 . 179.3(3)
C32 N31 C30 C29 . 0.0(4)
CU1 N31 C32 N33 . -166.0(2)
C30 N31 C32 N33 . -0.2(4)
C32 N33 C29 C27 . -176.7(4)
C32 N33 C29 C30 . -0.3(4)
C34 N33 C29 C27 . 7.6(7)
C34 N33 C29 C30 . -176.0(4)
C29 N33 C32 N31 . 0.4(5)
C34 N33 C32 N31 . 176.0(4)
O4 C5 C7 C8 . -109.1(4)
O4 C5 C7 C12 . 68.8(5)
O6 C5 C7 C8 . 68.2(5)
O6 C5 C7 C12 . -113.9(4)
C5 C7 C8 C9 . 174.1(4)
C12 C7 C8 C9 . -3.9(7)
C5 C7 C12 I2 . 11.1(6)
C8 C7 C12 I2 . -171.0(3)
C8 C7 C12 C11 . 3.1(7)
C5 C7 C12 C11 . -174.8(4)
C7 C8 C9 C10 . 1.6(7)
C8 C9 C10 C11 . 1.6(7)
C9 C10 C11 C12 . -2.4(7)
C10 C11 C12 C7 . 0.0(7)
C10 C11 C12 I2 . 174.2(3)
O15 C14 C16 C17 . -35.3(5)
O13 C14 C16 C17 . 146.9(4)
O13 C14 C16 C21 . -35.9(5)
O15 C14 C16 C21 . 141.8(4)
C21 C16 C17 I3 . 177.8(3)
C14 C16 C17 I3 . -5.0(6)
C14 C16 C17 C18 . 177.1(4)
C14 C16 C21 C20 . -175.8(4)
C17 C16 C21 C20 . 1.6(6)
C21 C16 C17 C18 . -0.1(6)
C16 C17 C18 C19 . -1.7(6)
I3 C17 C18 C19 . -179.7(3)
C17 C18 C19 C20 . 2.0(6)
C18 C19 C20 C21 . -0.5(6)
C19 C20 C21 C16 . -1.3(6)
O28 C27 C29 N33 . -1.6(7)
O28 C27 C29 C30 . -177.5(4)
N26 C27 C29 N33 . 179.2(4)
N26 C27 C29 C30 . 3.3(5)
N33 C29 C30 N23 . -179.1(3)
N33 C29 C30 N31 . 0.2(5)
C27 C29 C30 N23 . -2.4(6)
C27 C29 C30 N31 . 176.9(3)
